data_7205288
loop_
_publ_author_name
'Lago, Ana Bel\'en'
'Carballo, Rosa'
'Fern\'andez-Hermida, Nuria'
'V\'azquez-L\'opez, Ezequiel M.'

_publ_section_title
;
 Mononuclear discrete complexes and coordination polymers based on
 metal(ii) chelidonate complexes with aromatic N,N-chelating ligands
;
_journal_issue 3
_journal_name_full CrystEngComm
_journal_page_first 941
_journal_paper_doi 10.1039/c0ce00330a
_journal_volume 13
_journal_year 2011
_chemical_formula_sum 'C19 H14 N2 O8 Zn'
_chemical_formula_weight 463.69
_chemical_name_systematic
;
?
;
_space_group_IT_number 2
_symmetry_cell_setting triclinic
_symmetry_space_group_name_Hall '-P 1'
_symmetry_space_group_name_H-M 'P -1'
_atom_sites_solution_hydrogens geom
_atom_sites_solution_primary direct
_atom_sites_solution_secondary difmap
_audit_creation_method SHELXL-97
_cell_angle_alpha 71.720(3)
_cell_angle_beta 73.501(3)
_cell_angle_gamma 70.674(2)
_cell_formula_units_Z 2
_cell_length_a 8.5318(14)
_cell_length_b 10.7273(17)
_cell_length_c 11.1772(18)
_cell_measurement_temperature 293(2)
_cell_volume 897.9(3)
_computing_structure_refinement 'SHELXL-97 (Sheldrick, 1997)'
_computing_structure_solution 'SHELXS-97 (Sheldrick, 1990)'
_diffrn_ambient_temperature 293(2)
_diffrn_measured_fraction_theta_full 0.940
_diffrn_measured_fraction_theta_max 0.940
_diffrn_radiation_monochromator graphite
_diffrn_radiation_source 'fine-focus sealed tube'
_diffrn_radiation_type MoK\a
_diffrn_radiation_wavelength 0.71073
_diffrn_reflns_av_R_equivalents 0.0312
_diffrn_reflns_av_sigmaI/netI 0.0727
_diffrn_reflns_limit_h_max 11
_diffrn_reflns_limit_h_min -10
_diffrn_reflns_limit_k_max 13
_diffrn_reflns_limit_k_min -13
_diffrn_reflns_limit_l_max 12
_diffrn_reflns_limit_l_min -14
_diffrn_reflns_number 5782
_diffrn_reflns_theta_full 27.98
_diffrn_reflns_theta_max 27.98
_diffrn_reflns_theta_min 1.96
_exptl_absorpt_coefficient_mu 1.423
_exptl_absorpt_correction_T_max 1.0000
_exptl_absorpt_correction_T_min 0.7126
_exptl_absorpt_correction_type multi-scan
_exptl_crystal_colour colourless
_exptl_crystal_density_diffrn 1.715
_exptl_crystal_density_method 'not measured'
_exptl_crystal_description prism
_exptl_crystal_F_000 472
_exptl_crystal_size_max 0.40
_exptl_crystal_size_mid 0.35
_exptl_crystal_size_min 0.25
_refine_diff_density_max 0.807
_refine_diff_density_min -0.564
_refine_diff_density_rms 0.092
_refine_ls_extinction_method none
_refine_ls_goodness_of_fit_ref 1.014
_refine_ls_hydrogen_treatment mixed
_refine_ls_matrix_type full
_refine_ls_number_parameters 287
_refine_ls_number_reflns 4061
_refine_ls_number_restraints 0
_refine_ls_restrained_S_all 1.014
_refine_ls_R_factor_all 0.0795
_refine_ls_R_factor_gt 0.0466
_refine_ls_shift/su_max 0.001
_refine_ls_shift/su_mean 0.000
_refine_ls_structure_factor_coef Fsqd
_refine_ls_weighting_details 'calc w=1/[\s^2^(Fo^2^)+(0.0584P)^2^+0.0000P] where P=(Fo^2^+2Fc^2^)/3'
_refine_ls_weighting_scheme calc
_refine_ls_wR_factor_gt 0.1057
_refine_ls_wR_factor_ref 0.1230
_reflns_number_gt 2841
_reflns_number_total 4061
_reflns_threshold_expression >2sigma(I)
_cod_data_source_file C0CE00330A.TXT
_cod_data_source_block 380_compound
_cod_depositor_comments
;
The following automatic conversions were performed:
'_symmetry_cell_setting' value 'Triclinic' changed to 'triclinic'
according to '/home/saulius/struct/CIF-dictionaries/cif_core.dic'
dictionary named 'cif_core.dic' version 2.4.1 from 2010-06-29.

Automatic conversion script
Id: cif_fix_enum 1555 2011-01-17 13:19:09Z saulius 
;
_cod_original_sg_symbol_H-M 'P-1 '
_cod_database_code 7205288

loop_
_symmetry_equiv_pos_as_xyz
'x, y, z'
'-x, -y, -z'

loop_
_atom_site_label
_atom_site_type_symbol
_atom_site_fract_x
_atom_site_fract_y
_atom_site_fract_z
_atom_site_U_iso_or_equiv
_atom_site_adp_type
_atom_site_occupancy
_atom_site_symmetry_multiplicity
_atom_site_calc_flag
_atom_site_refinement_flags
_atom_site_disorder_assembly
_atom_site_disorder_group
Zn Zn -0.21587(5) 0.83773(4) 0.40693(4) 0.02910(15) Uani 1 1 d . . .
O1 O -0.3831(3) 0.4526(2) 0.6096(2) 0.0284(5) Uani 1 1 d . . .
O3 O -0.7472(4) 0.3569(3) 0.9214(3) 0.0520(8) Uani 1 1 d . . .
O11 O -0.3415(3) 0.6962(2) 0.5175(2) 0.0368(6) Uani 1 1 d . . .
O12 O -0.5297(4) 0.7712(2) 0.6834(3) 0.0465(7) Uani 1 1 d . . .
O51 O -0.2940(3) 0.1095(2) 0.6054(3) 0.0429(7) Uani 1 1 d . . .
O52 O -0.1649(3) 0.2721(2) 0.4887(3) 0.0416(7) Uani 1 1 d . . .
O1W O -0.1504(4) 0.8716(3) 0.5502(3) 0.0365(6) Uani 1 1 d . . .
O2W O -0.4202(4) 0.9677(3) 0.3431(3) 0.0407(7) Uani 1 1 d . . .
N1 N -0.0544(4) 0.9545(3) 0.2595(3) 0.0303(7) Uani 1 1 d . . .
N2 N -0.0515(4) 0.6921(3) 0.3083(3) 0.0290(7) Uani 1 1 d . . .
C1 C -0.4897(4) 0.5481(3) 0.6726(3) 0.0257(7) Uani 1 1 d . . .
C2 C -0.6139(5) 0.5218(3) 0.7722(3) 0.0298(8) Uani 1 1 d . . .
H2 H -0.6863 0.5922 0.8092 0.036 Uiso 1 1 calc R . .
C3 C -0.6395(5) 0.3861(3) 0.8246(3) 0.0322(8) Uani 1 1 d . . .
C4 C -0.5241(5) 0.2902(3) 0.7531(3) 0.0313(8) Uani 1 1 d . . .
H4 H -0.5334 0.2013 0.7780 0.038 Uiso 1 1 calc R . .
C5 C -0.4030(4) 0.3242(3) 0.6514(3) 0.0265(7) Uani 1 1 d . . .
C51 C -0.2766(4) 0.2284(3) 0.5739(3) 0.0283(8) Uani 1 1 d . . .
C11 C -0.4496(4) 0.6863(3) 0.6194(3) 0.0282(8) Uani 1 1 d . . .
C12 C -0.0569(5) 1.0847(4) 0.2378(4) 0.0409(10) Uani 1 1 d . . .
H12 H -0.1366 1.1372 0.2914 0.049 Uiso 1 1 calc R . .
C13 C 0.0565(6) 1.1448(4) 0.1371(4) 0.0483(11) Uani 1 1 d . . .
H13 H 0.0515 1.2358 0.1247 0.058 Uiso 1 1 calc R . .
C14 C 0.1745(5) 1.0697(4) 0.0571(4) 0.0456(10) Uani 1 1 d . . .
H14 H 0.2498 1.1096 -0.0100 0.055 Uiso 1 1 calc R . .
C15 C 0.1818(5) 0.9321(4) 0.0763(3) 0.0372(9) Uani 1 1 d . . .
C16 C 0.0622(4) 0.8799(3) 0.1803(3) 0.0298(8) Uani 1 1 d . . .
C17 C 0.0650(4) 0.7386(3) 0.2061(3) 0.0291(8) Uani 1 1 d . . .
C18 C 0.1820(5) 0.6570(4) 0.1280(4) 0.0352(8) Uani 1 1 d . . .
C19 C 0.3014(5) 0.7135(4) 0.0230(4) 0.0438(10) Uani 1 1 d . . .
H19 H 0.3808 0.6587 -0.0286 0.053 Uiso 1 1 calc R . .
C20 C 0.2992(5) 0.8456(4) -0.0012(4) 0.0464(10) Uani 1 1 d . . .
H20 H 0.3765 0.8805 -0.0704 0.056 Uiso 1 1 calc R . .
C21 C 0.1787(5) 0.5188(4) 0.1592(4) 0.0421(9) Uani 1 1 d . . .
H21 H 0.2541 0.4602 0.1096 0.051 Uiso 1 1 calc R . .
C22 C 0.0644(5) 0.4732(4) 0.2621(4) 0.0437(10) Uani 1 1 d . . .
H22 H 0.0618 0.3828 0.2836 0.052 Uiso 1 1 calc R . .
C23 C -0.0489(5) 0.5614(3) 0.3357(4) 0.0344(8) Uani 1 1 d . . .
H23 H -0.1255 0.5279 0.4064 0.041 Uiso 1 1 calc R . .
H2WA H -0.445(7) 1.030(5) 0.344(5) 0.065(19) Uiso 1 1 d . . .
H1WA H -0.048(6) 0.841(5) 0.547(4) 0.061(16) Uiso 1 1 d . . .
H1WB H -0.190(6) 0.946(5) 0.563(4) 0.062(15) Uiso 1 1 d . . .
H2WB H -0.517(8) 0.943(6) 0.366(5) 0.10(2) Uiso 1 1 d . . .

loop_
_atom_site_aniso_label
_atom_site_aniso_U_11
_atom_site_aniso_U_22
_atom_site_aniso_U_33
_atom_site_aniso_U_23
_atom_site_aniso_U_13
_atom_site_aniso_U_12
Zn 0.0306(2) 0.0226(2) 0.0348(3) -0.00820(16) 0.00195(17) -0.01406(17)
O1 0.0307(14) 0.0190(10) 0.0355(13) -0.0082(10) 0.0013(11) -0.0119(10)
O3 0.060(2) 0.0439(15) 0.0491(18) -0.0146(14) 0.0208(15) -0.0339(16)
O11 0.0445(16) 0.0269(12) 0.0396(15) -0.0075(11) 0.0043(12) -0.0215(12)
O12 0.0519(18) 0.0239(12) 0.0588(18) -0.0185(12) 0.0145(14) -0.0174(12)
O51 0.0322(15) 0.0263(12) 0.076(2) -0.0258(13) -0.0019(14) -0.0102(11)
O52 0.0373(16) 0.0328(13) 0.0492(17) -0.0129(12) 0.0076(13) -0.0134(12)
O1W 0.0325(17) 0.0307(14) 0.0520(18) -0.0210(13) -0.0033(13) -0.0096(13)
O2W 0.0299(16) 0.0188(13) 0.073(2) -0.0088(13) -0.0069(14) -0.0109(12)
N1 0.0284(16) 0.0268(14) 0.0359(17) -0.0050(12) -0.0019(13) -0.0139(13)
N2 0.0294(16) 0.0271(14) 0.0318(16) -0.0062(12) 0.0005(13) -0.0156(13)
C1 0.0252(18) 0.0223(15) 0.0308(18) -0.0074(14) -0.0024(14) -0.0094(14)
C2 0.032(2) 0.0216(15) 0.037(2) -0.0117(14) -0.0016(16) -0.0083(15)
C3 0.036(2) 0.0309(17) 0.032(2) -0.0092(15) 0.0022(16) -0.0179(16)
C4 0.037(2) 0.0206(15) 0.041(2) -0.0065(14) -0.0040(16) -0.0174(15)
C5 0.0292(19) 0.0196(14) 0.0360(19) -0.0068(14) -0.0065(15) -0.0132(14)
C51 0.0256(19) 0.0248(16) 0.040(2) -0.0127(15) -0.0080(16) -0.0079(15)
C11 0.0301(19) 0.0212(15) 0.035(2) -0.0059(14) -0.0052(16) -0.0111(15)
C12 0.042(2) 0.0315(18) 0.053(3) -0.0074(18) -0.0071(19) -0.0197(18)
C13 0.052(3) 0.0340(19) 0.060(3) 0.0036(19) -0.013(2) -0.025(2)
C14 0.046(3) 0.049(2) 0.042(2) 0.0040(19) -0.003(2) -0.031(2)
C15 0.036(2) 0.048(2) 0.030(2) -0.0033(17) -0.0020(16) -0.0234(19)
C16 0.0274(19) 0.0334(17) 0.0303(19) -0.0033(15) -0.0067(15) -0.0139(16)
C17 0.0292(19) 0.0317(17) 0.0287(18) -0.0054(14) -0.0068(15) -0.0120(15)
C18 0.037(2) 0.040(2) 0.031(2) -0.0124(16) -0.0062(16) -0.0102(18)
C19 0.038(2) 0.061(3) 0.033(2) -0.0196(19) 0.0045(18) -0.017(2)
C20 0.038(2) 0.069(3) 0.030(2) -0.008(2) 0.0046(18) -0.027(2)
C21 0.041(2) 0.040(2) 0.047(2) -0.0232(18) -0.0051(19) -0.0045(19)
C22 0.050(3) 0.0300(18) 0.053(3) -0.0110(18) -0.010(2) -0.0133(19)
C23 0.038(2) 0.0277(16) 0.037(2) -0.0069(15) -0.0027(17) -0.0136(16)

loop_
_atom_type_symbol
_atom_type_description
_atom_type_scat_dispersion_real
_atom_type_scat_dispersion_imag
_atom_type_scat_source
C C 0.0033 0.0016 'International Tables Vol C Tables 4.2.6.8 and 6.1.1.4'
H H 0.0000 0.0000 'International Tables Vol C Tables 4.2.6.8 and 6.1.1.4'
N N 0.0061 0.0033 'International Tables Vol C Tables 4.2.6.8 and 6.1.1.4'
O O 0.0106 0.0060 'International Tables Vol C Tables 4.2.6.8 and 6.1.1.4'
Zn Zn 0.2839 1.4301 'International Tables Vol C Tables 4.2.6.8 and 6.1.1.4'

loop_
_geom_angle_atom_site_label_1
_geom_angle_atom_site_label_2
_geom_angle_atom_site_label_3
_geom_angle
_geom_angle_site_symmetry_1
_geom_angle_site_symmetry_3
_geom_angle_publ_flag
O2W Zn O1W 117.60(13) . . ?
O2W Zn O11 93.73(11) . . ?
O1W Zn O11 96.96(11) . . ?
O2W Zn N2 121.22(13) . . ?
O1W Zn N2 120.34(12) . . ?
O11 Zn N2 88.59(10) . . ?
O2W Zn N1 90.39(12) . . ?
O1W Zn N1 92.79(11) . . ?
O11 Zn N1 166.17(10) . . ?
N2 Zn N1 78.00(10) . . ?
C1 O1 C5 118.4(3) . . ?
C11 O11 Zn 135.5(2) . . ?
C12 N1 C16 118.1(3) . . ?
C12 N1 Zn 129.4(3) . . ?
C16 N1 Zn 112.5(2) . . ?
C23 N2 C17 118.0(3) . . ?
C23 N2 Zn 126.9(2) . . ?
C17 N2 Zn 115.1(2) . . ?
C2 C1 O1 122.9(3) . . ?
C2 C1 C11 123.9(3) . . ?
O1 C1 C11 113.2(3) . . ?
C1 C2 C3 121.8(3) . . ?
O3 C3 C4 124.1(3) . . ?
O3 C3 C2 123.2(3) . . ?
C4 C3 C2 112.6(3) . . ?
C5 C4 C3 122.5(3) . . ?
C4 C5 O1 121.7(3) . . ?
C4 C5 C51 125.2(3) . . ?
O1 C5 C51 113.1(3) . . ?
O52 C51 O51 126.7(3) . . ?
O52 C51 C5 117.7(3) . . ?
O51 C51 C5 115.6(3) . . ?
O12 C11 O11 129.9(3) . . ?
O12 C11 C1 115.3(3) . . ?
O11 C11 C1 114.8(3) . . ?
N1 C12 C13 122.1(4) . . ?
C14 C13 C12 120.0(4) . . ?
C13 C14 C15 119.9(4) . . ?
C14 C15 C16 116.3(4) . . ?
C14 C15 C20 124.3(4) . . ?
C16 C15 C20 119.4(3) . . ?
N1 C16 C15 123.6(3) . . ?
N1 C16 C17 117.4(3) . . ?
C15 C16 C17 118.9(3) . . ?
N2 C17 C18 123.0(3) . . ?
N2 C17 C16 117.0(3) . . ?
C18 C17 C16 120.0(3) . . ?
C17 C18 C21 117.1(3) . . ?
C17 C18 C19 119.6(3) . . ?
C21 C18 C19 123.3(4) . . ?
C20 C19 C18 120.6(4) . . ?
C19 C20 C15 121.5(4) . . ?
C22 C21 C18 119.3(4) . . ?
C21 C22 C23 120.2(3) . . ?
N2 C23 C22 122.3(3) . . ?

loop_
_geom_bond_atom_site_label_1
_geom_bond_atom_site_label_2
_geom_bond_distance
_geom_bond_site_symmetry_2
_geom_bond_publ_flag
Zn O2W 1.992(3) . ?
Zn O1W 2.004(3) . ?
Zn O11 2.032(2) . ?
Zn N2 2.092(3) . ?
Zn N1 2.177(3) . ?
O1 C1 1.358(4) . ?
O1 C5 1.361(3) . ?
O3 C3 1.235(4) . ?
O11 C11 1.246(4) . ?
O12 C11 1.236(4) . ?
O51 C51 1.260(4) . ?
O52 C51 1.239(4) . ?
N1 C12 1.335(4) . ?
N1 C16 1.353(5) . ?
N2 C23 1.331(4) . ?
N2 C17 1.367(4) . ?
C1 C2 1.331(5) . ?
C1 C11 1.528(4) . ?
C2 C3 1.454(4) . ?
C3 C4 1.437(5) . ?
C4 C5 1.347(5) . ?
C5 C51 1.505(5) . ?
C12 C13 1.399(5) . ?
C13 C14 1.366(6) . ?
C14 C15 1.406(5) . ?
C15 C16 1.415(5) . ?
C15 C20 1.419(5) . ?
C16 C17 1.444(4) . ?
C17 C18 1.390(5) . ?
C18 C21 1.420(5) . ?
C18 C19 1.438(5) . ?
C19 C20 1.351(5) . ?
C21 C22 1.356(6) . ?
C22 C23 1.392(5) . ?

loop_
_geom_hbond_atom_site_label_D
_geom_hbond_atom_site_label_H
_geom_hbond_atom_site_label_A
_geom_hbond_distance_DH
_geom_hbond_distance_HA
_geom_hbond_distance_DA
_geom_hbond_angle_DHA
_geom_hbond_site_symmetry_A
O2W H2WA O12 0.63(5) 2.01(5) 2.621(4) 166(7) 2_476
O1W H1WA O52 0.82(5) 1.83(5) 2.610(4) 157(5) 2_566
O1W H1WB O51 0.80(5) 1.83(5) 2.624(4) 175(5) 1_565
O2W H2WB O51 0.90(6) 1.79(6) 2.684(4) 174(5) 2_466
